data_2229551
loop_
_publ_author_name
'Hashemian, Saeedeh'
'Notash, Behrouz'

_publ_section_title
;
 10-Hydroxy-2-azapentacyclo[10.8.0.0^2,10^.0^4,9^.0^15,20^]icosa-1(12),4(9),5,7,13,15(20),16,18-octaene-3,11-dione
;
_journal_coeditor_code XU5159
_journal_issue 3
_journal_name_full 'Acta Crystallographica Section E'
_journal_page_first o680
_journal_paper_doi 10.1107/S1600536811005356
_journal_volume 67
_journal_year 2011
_chemical_formula_iupac 'C19 H11 N1 O3'
_chemical_formula_moiety 'C19 H11 N1 O3'
_chemical_formula_sum 'C19 H11 N O3'
_chemical_formula_weight 301.29
_chemical_name_systematic
;
10-Hydroxy-2-azapentacyclo[10.8.0.0^2,10^.0^4,9^.0^15,20^]icosa-
1(12),4(9),5,7,13,15(20),16,18-octaene-3,11-dione
;
_space_group_IT_number 2
_symmetry_cell_setting triclinic
_symmetry_space_group_name_Hall '-P 1'
_symmetry_space_group_name_H-M 'P -1'
_atom_sites_solution_hydrogens geom
_atom_sites_solution_primary direct
_atom_sites_solution_secondary difmap
_audit_creation_method SHELXL-97
_cell_angle_alpha 70.401(13)
_cell_angle_beta 82.503(13)
_cell_angle_gamma 75.862(12)
_cell_formula_units_Z 2
_cell_length_a 7.3250(11)
_cell_length_b 9.7916(16)
_cell_length_c 10.4532(17)
_cell_measurement_reflns_used 1011
_cell_measurement_temperature 298(2)
_cell_measurement_theta_max 25.0
_cell_measurement_theta_min 2.3
_cell_volume 683.9(2)
_computing_cell_refinement 'X-AREA (Stoe & Cie, 2005)'
_computing_data_collection 'X-RED32 (Stoe & Cie, 2005)'
_computing_data_reduction 'X-AREA (Stoe & Cie, 2005)'
_computing_molecular_graphics 'ORTEP-3 for Windows (Farrugia, 1997)'
_computing_publication_material 'WinGX (Farrugia, 1999)'
_computing_structure_refinement 'SHELXL97 (Sheldrick, 2008)'
_computing_structure_solution 'SHELXS97 (Sheldrick, 2008)'
_diffrn_ambient_temperature 298(2)
_diffrn_measured_fraction_theta_full 0.973
_diffrn_measured_fraction_theta_max 0.973
_diffrn_measurement_device_type 'Stoe IPDS II'
_diffrn_measurement_method 'rotation method'
_diffrn_radiation_monochromator graphite
_diffrn_radiation_source 'fine-focus sealed tube'
_diffrn_radiation_type MoK\a
_diffrn_radiation_wavelength 0.71073
_diffrn_reflns_av_R_equivalents 0.0396
_diffrn_reflns_av_sigmaI/netI 0.0298
_diffrn_reflns_limit_h_max 10
_diffrn_reflns_limit_h_min -10
_diffrn_reflns_limit_k_max 13
_diffrn_reflns_limit_k_min -13
_diffrn_reflns_limit_l_max 14
_diffrn_reflns_limit_l_min -14
_diffrn_reflns_number 7737
_diffrn_reflns_theta_full 29.26
_diffrn_reflns_theta_max 29.26
_diffrn_reflns_theta_min 2.26
_diffrn_standards_number 0
_exptl_absorpt_coefficient_mu 0.100
_exptl_absorpt_correction_type none
_exptl_crystal_colour Colorless
_exptl_crystal_density_diffrn 1.463
_exptl_crystal_density_method 'not measured'
_exptl_crystal_description block
_exptl_crystal_F_000 312
_exptl_crystal_size_max 0.40
_exptl_crystal_size_mid 0.30
_exptl_crystal_size_min 0.29
_refine_diff_density_max 0.292
_refine_diff_density_min -0.216
_refine_ls_extinction_method none
_refine_ls_goodness_of_fit_ref 1.133
_refine_ls_hydrogen_treatment mixed
_refine_ls_matrix_type full
_refine_ls_number_parameters 212
_refine_ls_number_reflns 3627
_refine_ls_number_restraints 0
_refine_ls_restrained_S_all 1.133
_refine_ls_R_factor_all 0.0520
_refine_ls_R_factor_gt 0.0436
_refine_ls_shift/su_max 0.000
_refine_ls_shift/su_mean 0.000
_refine_ls_structure_factor_coef Fsqd
_refine_ls_weighting_details 'calc w=1/[\s^2^(Fo^2^)+(0.0720P)^2^+0.1037P] where P=(Fo^2^+2Fc^2^)/3'
_refine_ls_weighting_scheme calc
_refine_ls_wR_factor_gt 0.1196
_refine_ls_wR_factor_ref 0.1361
_reflns_number_gt 3161
_reflns_number_total 3627
_reflns_threshold_expression I>2\s(I)
_cod_data_source_file xu5159.cif
_cod_data_source_block I
_cod_original_cell_volume 683.94(19)
_cod_original_formula_sum 'C19 H11 N1 O3'
_cod_database_code 2229551
_cod_database_fobs_code 2229551

loop_
_symmetry_equiv_pos_as_xyz
'x, y, z'
'-x, -y, -z'

loop_
_atom_site_type_symbol
_atom_site_label
_atom_site_fract_x
_atom_site_fract_y
_atom_site_fract_z
_atom_site_U_iso_or_equiv
_atom_site_adp_type
_atom_site_calc_flag
_atom_site_refinement_flags
_atom_site_occupancy
_atom_site_disorder_assembly
_atom_site_disorder_group
C C1 0.60706(15) 0.62937(12) 0.49240(11) 0.0298(2) Uani d . 1 . .
C C2 0.69780(16) 0.61664(13) 0.36032(12) 0.0324(2) Uani d . 1 . .
C C3 0.87442(18) 0.53663(16) 0.33404(14) 0.0410(3) Uani d . 1 . .
H H3 0.9488 0.4711 0.4042 0.049 Uiso calc R 1 . .
C C4 0.9358(2) 0.55825(19) 0.19890(16) 0.0494(3) Uani d . 1 . .
H H4 1.0540 0.5065 0.1779 0.059 Uiso calc R 1 . .
C C5 0.8237(2) 0.65604(19) 0.09393(15) 0.0502(3) Uani d . 1 . .
H H5 0.8694 0.6697 0.0042 0.060 Uiso calc R 1 . .
C C6 0.6452(2) 0.73333(16) 0.12066(13) 0.0425(3) Uani d . 1 . .
H H6 0.5690 0.7968 0.0507 0.051 Uiso calc R 1 . .
C C7 0.58481(16) 0.71222(13) 0.25611(12) 0.0332(2) Uani d . 1 . .
C C8 0.40104(16) 0.77784(12) 0.31604(11) 0.0318(2) Uani d . 1 . .
C C9 0.33814(17) 0.94765(13) 0.28511(13) 0.0374(3) Uani d . 1 . .
C C10 0.29102(17) 0.97079(13) 0.41761(13) 0.0358(3) Uani d . 1 . .
C C11 0.19816(19) 1.10289(14) 0.44465(16) 0.0441(3) Uani d . 1 . .
H H11 0.1640 1.1909 0.3742 0.053 Uiso calc R 1 . .
C C12 0.15988(19) 1.09807(16) 0.57670(17) 0.0469(3) Uani d . 1 . .
H H12 0.0981 1.1843 0.5963 0.056 Uiso calc R 1 . .
C C13 0.21185(17) 0.96457(16) 0.68549(15) 0.0413(3) Uani d . 1 . .
C C14 0.1701(2) 0.9614(2) 0.82289(17) 0.0541(4) Uani d . 1 . .
H H14 0.1102 1.0485 0.8415 0.065 Uiso calc R 1 . .
C C15 0.2156(2) 0.8347(2) 0.92698(17) 0.0596(4) Uani d . 1 . .
H H15 0.1890 0.8359 1.0161 0.071 Uiso calc R 1 . .
C C16 0.3028(2) 0.7010(2) 0.90168(15) 0.0545(4) Uani d . 1 . .
H H16 0.3306 0.6140 0.9742 0.065 Uiso calc R 1 . .
C C17 0.34726(19) 0.69747(16) 0.77121(13) 0.0422(3) Uani d . 1 . .
H H17 0.4051 0.6082 0.7558 0.051 Uiso calc R 1 . .
C C18 0.30558(16) 0.82910(14) 0.65996(12) 0.0344(2) Uani d . 1 . .
C C19 0.34334(15) 0.83897(12) 0.52100(12) 0.0310(2) Uani d . 1 . .
O O1 0.67384(13) 0.57343(10) 0.60386(9) 0.0374(2) Uani d . 1 . .
O O2 0.24447(12) 0.73626(10) 0.28658(9) 0.0376(2) Uani d . 1 . .
H H2 0.268(3) 0.630(2) 0.317(2) 0.066(6) Uiso d . 1 . .
O O3 0.32112(19) 1.03639(12) 0.17284(11) 0.0592(3) Uani d . 1 . .
N N1 0.43075(13) 0.72309(10) 0.46469(9) 0.0303(2) Uani d . 1 . .

loop_
_atom_site_aniso_label
_atom_site_aniso_U_11
_atom_site_aniso_U_22
_atom_site_aniso_U_33
_atom_site_aniso_U_12
_atom_site_aniso_U_13
_atom_site_aniso_U_23
C1 0.0310(5) 0.0265(5) 0.0314(5) -0.0044(4) -0.0037(4) -0.0091(4)
C2 0.0318(5) 0.0332(5) 0.0334(5) -0.0057(4) -0.0021(4) -0.0128(4)
C3 0.0329(6) 0.0468(7) 0.0462(7) -0.0022(5) -0.0040(5) -0.0221(6)
C4 0.0366(6) 0.0628(9) 0.0545(8) -0.0073(6) 0.0071(6) -0.0317(7)
C5 0.0490(8) 0.0656(9) 0.0402(7) -0.0176(7) 0.0120(6) -0.0237(7)
C6 0.0460(7) 0.0487(7) 0.0309(6) -0.0114(5) 0.0016(5) -0.0106(5)
C7 0.0339(5) 0.0342(5) 0.0308(5) -0.0075(4) -0.0004(4) -0.0096(4)
C8 0.0328(5) 0.0321(5) 0.0268(5) -0.0041(4) -0.0038(4) -0.0057(4)
C9 0.0367(6) 0.0319(5) 0.0370(6) -0.0045(4) -0.0026(4) -0.0040(4)
C10 0.0323(5) 0.0302(5) 0.0430(6) -0.0053(4) -0.0014(4) -0.0104(5)
C11 0.0384(6) 0.0293(6) 0.0628(8) -0.0041(5) -0.0020(6) -0.0146(5)
C12 0.0378(6) 0.0398(7) 0.0697(9) -0.0068(5) 0.0044(6) -0.0297(7)
C13 0.0310(5) 0.0490(7) 0.0540(7) -0.0105(5) 0.0038(5) -0.0301(6)
C14 0.0438(7) 0.0725(10) 0.0611(9) -0.0126(7) 0.0084(6) -0.0447(9)
C15 0.0510(8) 0.0929(13) 0.0467(8) -0.0148(8) 0.0065(6) -0.0413(9)
C16 0.0540(8) 0.0735(10) 0.0354(7) -0.0126(7) 0.0017(6) -0.0188(7)
C17 0.0428(7) 0.0495(7) 0.0346(6) -0.0087(5) 0.0009(5) -0.0158(5)
C18 0.0290(5) 0.0408(6) 0.0379(6) -0.0088(4) 0.0016(4) -0.0184(5)
C19 0.0278(5) 0.0304(5) 0.0353(5) -0.0060(4) 0.0001(4) -0.0119(4)
O1 0.0403(5) 0.0356(4) 0.0330(4) -0.0006(3) -0.0097(3) -0.0091(3)
O2 0.0338(4) 0.0389(5) 0.0380(4) -0.0049(3) -0.0085(3) -0.0089(4)
O3 0.0753(8) 0.0408(6) 0.0421(5) -0.0017(5) -0.0040(5) 0.0047(4)
N1 0.0325(5) 0.0292(4) 0.0265(4) -0.0019(3) -0.0028(3) -0.0080(3)

loop_
_atom_type_symbol
_atom_type_description
_atom_type_scat_dispersion_real
_atom_type_scat_dispersion_imag
_atom_type_scat_source
C C 0.0033 0.0016 'International Tables Vol C Tables 4.2.6.8 and 6.1.1.4'
H H 0.0000 0.0000 'International Tables Vol C Tables 4.2.6.8 and 6.1.1.4'
O O 0.0106 0.0060 'International Tables Vol C Tables 4.2.6.8 and 6.1.1.4'
N N 0.0061 0.0033 'International Tables Vol C Tables 4.2.6.8 and 6.1.1.4'

loop_
_geom_angle_atom_site_label_1
_geom_angle_atom_site_label_2
_geom_angle_atom_site_label_3
_geom_angle_site_symmetry_1
_geom_angle_site_symmetry_3
_geom_angle
_geom_angle_publ_flag
O1 C1 N1 . . 125.83(10) ?
O1 C1 C2 . . 127.52(10) ?
N1 C1 C2 . . 106.62(9) ?
C3 C2 C7 . . 121.55(11) ?
C3 C2 C1 . . 128.81(11) ?
C7 C2 C1 . . 109.36(10) ?
C2 C3 C4 . . 117.33(12) ?
C2 C3 H3 . . 121.3 ?
C4 C3 H3 . . 121.3 ?
C3 C4 C5 . . 121.23(13) ?
C3 C4 H4 . . 119.4 ?
C5 C4 H4 . . 119.4 ?
C6 C5 C4 . . 121.25(12) ?
C6 C5 H5 . . 119.4 ?
C4 C5 H5 . . 119.4 ?
C5 C6 C7 . . 117.34(13) ?
C5 C6 H6 . . 121.3 ?
C7 C6 H6 . . 121.3 ?
C2 C7 C6 . . 121.28(11) ?
C2 C7 C8 . . 109.15(10) ?
C6 C7 C8 . . 129.57(11) ?
O2 C8 N1 . . 111.82(9) ?
O2 C8 C7 . . 113.83(9) ?
N1 C8 C7 . . 103.29(9) ?
O2 C8 C9 . . 104.10(9) ?
N1 C8 C9 . . 103.13(9) ?
C7 C8 C9 . . 120.25(10) ?
O3 C9 C10 . . 129.58(12) ?
O3 C9 C8 . . 124.77(12) ?
C10 C9 C8 . . 105.45(9) ?
C19 C10 C11 . . 121.77(12) ?
C19 C10 C9 . . 110.43(10) ?
C11 C10 C9 . . 127.75(12) ?
C12 C11 C10 . . 118.08(13) ?
C12 C11 H11 . . 121.0 ?
C10 C11 H11 . . 121.0 ?
C11 C12 C13 . . 121.64(12) ?
C11 C12 H12 . . 119.2 ?
C13 C12 H12 . . 119.2 ?
C14 C13 C12 . . 120.91(13) ?
C14 C13 C18 . . 118.03(14) ?
C12 C13 C18 . . 121.06(12) ?
C15 C14 C13 . . 121.45(14) ?
C15 C14 H14 . . 119.3 ?
C13 C14 H14 . . 119.3 ?
C14 C15 C16 . . 120.45(14) ?
C14 C15 H15 . . 119.8 ?
C16 C15 H15 . . 119.8 ?
C17 C16 C15 . . 120.69(16) ?
C17 C16 H16 . . 119.7 ?
C15 C16 H16 . . 119.7 ?
C16 C17 C18 . . 120.21(14) ?
C16 C17 H17 . . 119.9 ?
C18 C17 H17 . . 119.9 ?
C17 C18 C19 . . 125.32(11) ?
C17 C18 C13 . . 119.13(12) ?
C19 C18 C13 . . 115.52(12) ?
C10 C19 C18 . . 121.92(11) ?
C10 C19 N1 . . 109.84(10) ?
C18 C19 N1 . . 128.21(10) ?
C8 O2 H2 . . 107.6(12) ?
C1 N1 C19 . . 126.89(9) ?
C1 N1 C8 . . 111.06(9) ?
C19 N1 C8 . . 108.74(9) ?

loop_
_geom_bond_atom_site_label_1
_geom_bond_atom_site_label_2
_geom_bond_site_symmetry_2
_geom_bond_distance
_geom_bond_publ_flag
C1 O1 . 1.2192(14) ?
C1 N1 . 1.3908(14) ?
C1 C2 . 1.4829(16) ?
C2 C3 . 1.3855(16) ?
C2 C7 . 1.3858(16) ?
C3 C4 . 1.387(2) ?
C3 H3 . 0.9300 ?
C4 C5 . 1.393(2) ?
C4 H4 . 0.9300 ?
C5 C6 . 1.387(2) ?
C5 H5 . 0.9300 ?
C6 C7 . 1.3885(17) ?
C6 H6 . 0.9300 ?
C7 C8 . 1.4983(16) ?
C8 O2 . 1.4071(14) ?
C8 N1 . 1.4905(14) ?
C8 C9 . 1.5445(16) ?
C9 O3 . 1.2037(16) ?
C9 C10 . 1.4616(18) ?
C10 C19 . 1.3826(16) ?
C10 C11 . 1.4075(17) ?
C11 C12 . 1.359(2) ?
C11 H11 . 0.9300 ?
C12 C13 . 1.421(2) ?
C12 H12 . 0.9300 ?
C13 C14 . 1.420(2) ?
C13 C18 . 1.4307(17) ?
C14 C15 . 1.349(3) ?
C14 H14 . 0.9300 ?
C15 C16 . 1.404(3) ?
C15 H15 . 0.9300 ?
C16 C17 . 1.3704(18) ?
C16 H16 . 0.9300 ?
C17 C18 . 1.4148(19) ?
C17 H17 . 0.9300 ?
C18 C19 . 1.4177(16) ?
C19 N1 . 1.4278(14) ?
O2 H2 . 0.96(2) ?

loop_
_geom_hbond_atom_site_label_D
_geom_hbond_atom_site_label_H
_geom_hbond_atom_site_label_A
_geom_hbond_site_symmetry_A
_geom_hbond_distance_DH
_geom_hbond_distance_HA
_geom_hbond_distance_DA
_geom_hbond_angle_DHA
_geom_hbond_publ_flag
O2 H2 O1 2_666 0.96(2) 1.85(2) 2.7978(15) 172.2(17) yes
C6 H6 O3 2_675 0.93 2.52 3.1609(18) 126 yes

loop_
_geom_torsion_atom_site_label_1
_geom_torsion_atom_site_label_2
_geom_torsion_atom_site_label_3
_geom_torsion_atom_site_label_4
_geom_torsion_site_symmetry_1
_geom_torsion_site_symmetry_2
_geom_torsion_site_symmetry_3
_geom_torsion_site_symmetry_4
_geom_torsion
_geom_torsion_publ_flag
O1 C1 C2 C3 . . . . 1.8(2) ?
N1 C1 C2 C3 . . . . 179.64(12) ?
O1 C1 C2 C7 . . . . -172.16(12) ?
N1 C1 C2 C7 . . . . 5.70(13) ?
C7 C2 C3 C4 . . . . 1.3(2) ?
C1 C2 C3 C4 . . . . -171.95(12) ?
C2 C3 C4 C5 . . . . -0.3(2) ?
C3 C4 C5 C6 . . . . -1.2(2) ?
C4 C5 C6 C7 . . . . 1.6(2) ?
C3 C2 C7 C6 . . . . -0.90(19) ?
C1 C2 C7 C6 . . . . 173.56(11) ?
C3 C2 C7 C8 . . . . 177.95(11) ?
C1 C2 C7 C8 . . . . -7.60(13) ?
C5 C6 C7 C2 . . . . -0.6(2) ?
C5 C6 C7 C8 . . . . -179.17(13) ?
C2 C7 C8 O2 . . . . -115.06(11) ?
C6 C7 C8 O2 . . . . 63.66(17) ?
C2 C7 C8 N1 . . . . 6.39(12) ?
C6 C7 C8 N1 . . . . -174.89(13) ?
C2 C7 C8 C9 . . . . 120.48(11) ?
C6 C7 C8 C9 . . . . -60.81(18) ?
O2 C8 C9 O3 . . . . -72.49(16) ?
N1 C8 C9 O3 . . . . 170.63(13) ?
C7 C8 C9 O3 . . . . 56.47(18) ?
O2 C8 C9 C10 . . . . 102.75(10) ?
N1 C8 C9 C10 . . . . -14.13(12) ?
C7 C8 C9 C10 . . . . -128.29(11) ?
O3 C9 C10 C19 . . . . -176.69(14) ?
C8 C9 C10 C19 . . . . 8.38(13) ?
O3 C9 C10 C11 . . . . 6.1(2) ?
C8 C9 C10 C11 . . . . -168.84(12) ?
C19 C10 C11 C12 . . . . -0.18(19) ?
C9 C10 C11 C12 . . . . 176.77(12) ?
C10 C11 C12 C13 . . . . 0.3(2) ?
C11 C12 C13 C14 . . . . -179.76(13) ?
C11 C12 C13 C18 . . . . -0.5(2) ?
C12 C13 C14 C15 . . . . 178.73(14) ?
C18 C13 C14 C15 . . . . -0.5(2) ?
C13 C14 C15 C16 . . . . -1.3(2) ?
C14 C15 C16 C17 . . . . 1.6(3) ?
C15 C16 C17 C18 . . . . 0.0(2) ?
C16 C17 C18 C19 . . . . -179.45(13) ?
C16 C17 C18 C13 . . . . -1.7(2) ?
C14 C13 C18 C17 . . . . 2.00(18) ?
C12 C13 C18 C17 . . . . -177.24(12) ?
C14 C13 C18 C19 . . . . 179.92(11) ?
C12 C13 C18 C19 . . . . 0.68(17) ?
C11 C10 C19 C18 . . . . 0.37(18) ?
C9 C10 C19 C18 . . . . -177.05(10) ?
C11 C10 C19 N1 . . . . 178.75(11) ?
C9 C10 C19 N1 . . . . 1.33(14) ?
C17 C18 C19 C10 . . . . 177.17(12) ?
C13 C18 C19 C10 . . . . -0.61(17) ?
C17 C18 C19 N1 . . . . -0.9(2) ?
C13 C18 C19 N1 . . . . -178.66(10) ?
O1 C1 N1 C19 . . . . 40.41(18) ?
C2 C1 N1 C19 . . . . -137.50(11) ?
O1 C1 N1 C8 . . . . 176.42(11) ?
C2 C1 N1 C8 . . . . -1.48(12) ?
C10 C19 N1 C1 . . . . 125.80(12) ?
C18 C19 N1 C1 . . . . -55.95(17) ?
C10 C19 N1 C8 . . . . -11.01(13) ?
C18 C19 N1 C8 . . . . 167.23(11) ?
O2 C8 N1 C1 . . . . 119.96(10) ?
C7 C8 N1 C1 . . . . -2.84(12) ?
C9 C8 N1 C1 . . . . -128.76(10) ?
O2 C8 N1 C19 . . . . -95.95(11) ?
C7 C8 N1 C19 . . . . 141.25(9) ?
C9 C8 N1 C19 . . . . 15.33(11) ?
